data_4322622
loop_
_publ_author_name
'Alain Diebold'
'Karl S. Hagen'

_publ_section_title
;
 Iron(II) Polyamine Chemistry: Variation of Spin State and Coordination
 Number in Solid State and Solution with Iron(II)
 Tris(2-pyridylmethyl)amine Complexes
;
_journal_name_full 'Inorganic Chemistry'
_journal_page_first 215
_journal_page_last 223
_journal_paper_doi 10.1021/ic971105e
_journal_volume 37
_journal_year 1998
_chemical_formula_moiety '[Fe(TPA)(CH3OH)2](BPh4)2(CH3OH)'
_chemical_formula_sum 'C69 H70 B2 Fe N4 O3'
_chemical_formula_weight 1080.76
_chemical_name_systematic
; 
 ? 
;
_space_group_IT_number 14
_symmetry_cell_setting monoclinic
_symmetry_space_group_name_Hall '-P 2yn'
_symmetry_space_group_name_H-M 'P 1 21/n 1'
_atom_sites_solution_hydrogens geom
_atom_sites_solution_primary direct
_atom_sites_solution_secondary difmap
_audit_creation_method SHELXL
_cell_angle_alpha 90.00
_cell_angle_beta 100.36(1)
_cell_angle_gamma 90.00
_cell_formula_units_Z 4
_cell_length_a 17.5250(10)
_cell_length_b 19.150(2)
_cell_length_c 17.7030(10)
_cell_measurement_reflns_used 42
_cell_measurement_temperature 173(2)
_cell_measurement_theta_max 47.411
_cell_measurement_theta_min 18.548
_cell_volume 5844.3(8)
_computing_cell_refinement 'Siemens XSCANS'
_computing_data_collection 'Siemens XSCANS'
_computing_data_reduction 'Siemens SHELXTL'
_computing_molecular_graphics 'Siemens SHELXTL'
_computing_publication_material 'Siemens SHELXTL'
_computing_structure_refinement 'SHELXL-93 (Sheldrick, 1993)'
_computing_structure_solution 'SHELXS-86 (Sheldrick, 1990)'
_diffrn_ambient_temperature 173(2)
_diffrn_measurement_device 'Siemens P4'
_diffrn_measurement_method '\w scans'
_diffrn_radiation_monochromator graphite
_diffrn_radiation_source 'rotating anode'
_diffrn_radiation_type CuK\a
_diffrn_radiation_wavelength 1.54178
_diffrn_reflns_av_R_equivalents 0.0593
_diffrn_reflns_av_sigmaI/netI 0.0959
_diffrn_reflns_limit_h_max 17
_diffrn_reflns_limit_h_min -8
_diffrn_reflns_limit_k_max 18
_diffrn_reflns_limit_k_min -14
_diffrn_reflns_limit_l_max 17
_diffrn_reflns_limit_l_min -17
_diffrn_reflns_number 6840
_diffrn_reflns_theta_max 49.70
_diffrn_reflns_theta_min 3.27
_diffrn_standards_interval_count 97
_diffrn_standards_number 3
_exptl_absorpt_coefficient_mu 2.460
_exptl_absorpt_correction_type none
_exptl_crystal_colour pale_yellow
_exptl_crystal_density_diffrn 1.228
_exptl_crystal_description irregular_prism
_exptl_crystal_F_000 2288
_exptl_crystal_size_max 0.40
_exptl_crystal_size_mid 0.30
_exptl_crystal_size_min 0.15
_refine_diff_density_max 0.442
_refine_diff_density_min -0.470
_refine_diff_density_rms 0.073
_refine_ls_extinction_method none
_refine_ls_goodness_of_fit_all 1.020
_refine_ls_goodness_of_fit_obs 1.084
_refine_ls_hydrogen_treatment noref
_refine_ls_matrix_type full
_refine_ls_number_parameters 482
_refine_ls_number_reflns 5756
_refine_ls_number_restraints 0
_refine_ls_restrained_S_all 1.020
_refine_ls_restrained_S_obs 1.084
_refine_ls_R_factor_all 0.1217
_refine_ls_R_factor_obs 0.0787
_refine_ls_shift/esd_max -0.001
_refine_ls_shift/esd_mean 0.000
_refine_ls_structure_factor_coef Fsqd
_refine_ls_weighting_details 'w=1/[\s^2^(Fo^2^)+(0.0962P)^2^+14.3720P] where P=(Fo^2^+2Fc^2^)/3'
_refine_ls_weighting_scheme calc
_refine_ls_wR_factor_all 0.2114
_refine_ls_wR_factor_obs 0.1818
_reflns_number_observed 3882
_reflns_number_total 5756
_reflns_observed_criterion >2sigma(I)
_cod_data_source_file ic971105e_3.cif
_cod_data_source_block 3(AD1270)
_cod_depositor_comments
;
The following automatic conversions were performed:

'_refine_ls_weighting_scheme' value 'calc
w=1/[\s^2^(Fo^2^)+(0.0962P)^2^+14.3720P] where P=(Fo^2^+2Fc^2^)/3'
was changed to 'calc'. New tag '_refine_ls_weighting_details' was
created. The value of the new tag was set to
'w=1/[\s^2^(Fo^2^)+(0.0962P)^2^+14.3720P] where P=(Fo^2^+2Fc^2^)/3'.

Automatic conversion script
Id: cif_fix_values 3143 2015-03-26 13:38:13Z robertas 
;
_cod_database_code 4322622

loop_
_symmetry_equiv_pos_as_xyz
'x, y, z'
'-x+1/2, y+1/2, -z+1/2'
'-x, -y, -z'
'x-1/2, -y-1/2, z-1/2'

loop_
_atom_site_aniso_label
_atom_site_aniso_U_11
_atom_site_aniso_U_22
_atom_site_aniso_U_33
_atom_site_aniso_U_23
_atom_site_aniso_U_13
_atom_site_aniso_U_12
Fe 0.0261(7) 0.0260(7) 0.0427(7) 0.0069(6) 0.0108(5) 0.0033(6)
N1 0.030(4) 0.029(4) 0.032(4) -0.001(3) 0.008(3) -0.003(3)
N2 0.036(4) 0.023(4) 0.055(4) -0.009(3) 0.015(3) -0.001(3)
N3 0.031(4) 0.039(5) 0.046(4) 0.004(4) 0.016(3) -0.001(3)
N4 0.030(4) 0.023(4) 0.036(4) 0.013(3) 0.008(3) -0.002(3)
O1 0.036(3) 0.045(3) 0.058(4) 0.004(3) 0.008(3) 0.016(3)
O2 0.038(3) 0.047(3) 0.044(3) 0.017(3) 0.000(3) -0.010(3)
C1 0.047(6) 0.035(6) 0.088(7) -0.005(5) 0.002(5) 0.001(5)
C2 0.054(7) 0.047(6) 0.080(7) -0.015(5) 0.003(5) -0.015(6)
C3 0.037(5) 0.056(7) 0.067(6) 0.011(5) 0.000(5) -0.014(5)
C4 0.035(5) 0.038(6) 0.051(5) 0.017(4) 0.005(4) -0.002(4)
C5 0.033(5) 0.039(5) 0.025(4) 0.007(4) 0.006(4) -0.008(4)
C6 0.029(5) 0.033(5) 0.049(5) 0.011(4) 0.005(4) 0.008(4)
C7 0.032(5) 0.053(6) 0.068(6) 0.004(5) 0.025(5) 0.002(4)
C8 0.050(6) 0.064(7) 0.053(6) -0.003(6) 0.024(5) 0.002(5)
C9 0.044(5) 0.069(8) 0.052(6) 0.003(5) 0.014(5) -0.017(5)
C10 0.038(5) 0.034(5) 0.056(6) 0.011(5) 0.013(4) 0.001(4)
C11 0.031(4) 0.026(5) 0.028(5) 0.007(4) 0.003(4) -0.005(4)
C12 0.044(5) 0.018(4) 0.037(5) 0.008(4) 0.009(4) -0.002(4)
C13 0.027(4) 0.032(5) 0.044(5) 0.009(4) 0.004(4) -0.006(4)
C14 0.039(5) 0.045(6) 0.050(5) 0.014(5) 0.009(4) -0.007(5)
C15 0.041(5) 0.065(7) 0.047(5) 0.007(5) 0.024(4) -0.004(5)
C16 0.044(5) 0.051(6) 0.047(5) 0.006(5) 0.024(5) 0.000(4)
C17 0.027(4) 0.036(5) 0.032(5) -0.007(4) 0.009(4) -0.005(4)
C18 0.035(5) 0.031(5) 0.038(5) 0.003(4) 0.014(4) 0.000(4)
C19 0.070(8) 0.094(9) 0.101(8) -0.019(7) -0.005(6) 0.042(7)
C20 0.042(5) 0.061(6) 0.061(6) 0.016(5) 0.003(5) -0.010(5)
O3A 0.073(11) 0.075(12) 0.084(11) -0.032(9) 0.038(8) 0.010(8)
O3B 0.176(16) 0.038(9) 0.140(15) 0.036(9) 0.038(12) 0.014(9)
C21 0.186(14) 0.075(10) 0.117(11) -0.036(9) 0.036(10) 0.051(10)
B1 0.020(5) 0.027(5) 0.040(5) -0.008(4) 0.007(4) 0.000(4)
B2 0.034(5) 0.024(5) 0.035(5) -0.005(4) 0.011(4) -0.001(4)

loop_
_atom_site_label
_atom_site_type_symbol
_atom_site_fract_x
_atom_site_fract_y
_atom_site_fract_z
_atom_site_U_iso_or_equiv
_atom_site_thermal_displace_type
_atom_site_occupancy
_atom_site_calc_flag
_atom_site_refinement_flags
_atom_site_disorder_group
Fe Fe 0.45434(6) 0.24074(6) 0.21948(7) 0.0310(4) Uani 1 d . .
N1 N 0.5211(3) 0.1439(3) 0.2167(3) 0.0300(15) Uani 1 d . .
N2 N 0.5659(3) 0.2734(3) 0.2846(3) 0.037(2) Uani 1 d . .
N3 N 0.4244(3) 0.1820(3) 0.3131(3) 0.037(2) Uani 1 d . .
N4 N 0.5095(3) 0.2566(3) 0.1213(3) 0.0292(15) Uani 1 d . .
O1 O 0.3980(3) 0.3324(3) 0.2298(3) 0.0462(14) Uani 1 d . .
H1 H 0.4412(3) 0.3721(3) 0.2640(3) 0.050 Uiso 1 d R .
O2 O 0.3553(3) 0.1939(3) 0.1428(3) 0.0439(14) Uani 1 d . .
C1 C 0.5872(5) 0.3386(5) 0.3073(5) 0.058(3) Uani 1 d . .
H1A H 0.5478(5) 0.3726(5) 0.3072(5) 0.069 Uiso 1 calc R .
C2 C 0.6630(5) 0.3585(5) 0.3305(5) 0.061(3) Uani 1 d . .
H2A H 0.6754(5) 0.4047(5) 0.3479(5) 0.073 Uiso 1 calc R .
C3 C 0.7201(5) 0.3107(5) 0.3281(5) 0.054(2) Uani 1 d . .
H3A H 0.7731(5) 0.3237(5) 0.3424(5) 0.065 Uiso 1 calc R .
C4 C 0.7003(4) 0.2432(4) 0.3048(4) 0.042(2) Uani 1 d . .
H4A H 0.7394(4) 0.2091(4) 0.3033(4) 0.050 Uiso 1 calc R .
C5 C 0.6226(4) 0.2259(4) 0.2835(4) 0.032(2) Uani 1 d . .
C6 C 0.5982(4) 0.1516(4) 0.2659(4) 0.037(2) Uani 1 d . .
H6A H 0.6373(4) 0.1287(4) 0.2403(4) 0.045 Uiso 1 calc R .
H6B H 0.5979(4) 0.1268(4) 0.3149(4) 0.045 Uiso 1 calc R .
C7 C 0.3957(4) 0.2078(5) 0.3720(5) 0.049(2) Uani 1 d . .
H7A H 0.3801(4) 0.2554(5) 0.3702(5) 0.059 Uiso 1 calc R .
C8 C 0.3874(5) 0.1686(5) 0.4358(5) 0.054(2) Uani 1 d . .
H8A H 0.3667(5) 0.1887(5) 0.4768(5) 0.065 Uiso 1 calc R .
C9 C 0.4100(5) 0.0997(5) 0.4383(5) 0.054(2) Uani 1 d . .
H9A H 0.4055(5) 0.0714(5) 0.4813(5) 0.065 Uiso 1 calc R .
C10 C 0.4394(4) 0.0723(4) 0.3771(5) 0.042(2) Uani 1 d . .
H10A H 0.4550(4) 0.0248(4) 0.3779(5) 0.050 Uiso 1 calc R .
C11 C 0.4460(4) 0.1138(4) 0.3154(4) 0.029(2) Uani 1 d . .
C12 C 0.4757(4) 0.0874(4) 0.2462(4) 0.033(2) Uani 1 d . .
H12A H 0.5092(4) 0.0461(4) 0.2603(4) 0.039 Uiso 1 calc R .
H12B H 0.4317(4) 0.0734(4) 0.2059(4) 0.039 Uiso 1 calc R .
C13 C 0.5225(4) 0.3181(4) 0.0901(4) 0.035(2) Uani 1 d . .
H13A H 0.4981(4) 0.3585(4) 0.1058(4) 0.042 Uiso 1 calc R .
C14 C 0.5699(4) 0.3258(4) 0.0360(4) 0.045(2) Uani 1 d . .
H14A H 0.5765(4) 0.3701(4) 0.0139(4) 0.053 Uiso 1 calc R .
C15 C 0.6071(5) 0.2677(5) 0.0149(5) 0.049(2) Uani 1 d . .
H15A H 0.6402(5) 0.2712(5) -0.0219(5) 0.059 Uiso 1 calc R .
C16 C 0.5956(4) 0.2038(4) 0.0483(4) 0.045(2) Uani 1 d . .
H16A H 0.6213(4) 0.1631(4) 0.0352(4) 0.054 Uiso 1 calc R .
C17 C 0.5463(4) 0.2006(4) 0.1006(4) 0.031(2) Uani 1 d . .
C18 C 0.5270(4) 0.1324(4) 0.1353(4) 0.034(2) Uani 1 d . .
H18A H 0.4772(4) 0.1142(4) 0.1068(4) 0.041 Uiso 1 calc R .
H18B H 0.5680(4) 0.0976(4) 0.1318(4) 0.041 Uiso 1 calc R .
C19 C 0.3275(6) 0.3584(6) 0.1842(6) 0.091(4) Uani 1 d . .
H19A H 0.3153(6) 0.4042(6) 0.2036(6) 0.137 Uiso 1 calc R .
H19B H 0.2850(6) 0.3259(6) 0.1874(6) 0.137 Uiso 1 calc R .
H19C H 0.3341(6) 0.3627(6) 0.1306(6) 0.137 Uiso 1 calc R .
C20 C 0.3304(5) 0.2076(5) 0.0621(5) 0.055(2) Uani 1 d . .
H20A H 0.2845(5) 0.1793(5) 0.0426(5) 0.083 Uiso 1 calc R .
H20B H 0.3722(5) 0.1956(5) 0.0344(5) 0.083 Uiso 1 calc R .
H20C H 0.3175(5) 0.2572(5) 0.0546(5) 0.083 Uiso 1 calc R .
O3A O 0.4306(8) 0.4186(8) 0.3423(8) 0.074(7) Uani 0.45(2) d P .
O3B O 0.4532(9) 0.4609(6) 0.2546(10) 0.117(7) Uani 0.55(2) d P .
C21 C 0.4671(9) 0.4963(7) 0.3226(8) 0.125(5) Uani 1 d . .
B1 B -0.2339(4) 0.0347(4) -0.5412(5) 0.029(2) Uani 1 d . .
C22 C -0.2913(4) 0.0830(4) -0.4975(4) 0.028(2) Uiso 1 d . .
C23 C -0.3262(4) 0.1440(4) -0.5306(4) 0.037(2) Uiso 1 d . .
H23A H -0.3123(4) 0.1598(4) -0.5771(4) 0.044 Uiso 1 calc R .
C24 C -0.3796(4) 0.1829(4) -0.4996(4) 0.043(2) Uiso 1 d . .
H24A H -0.4033(4) 0.2228(4) -0.5258(4) 0.052 Uiso 1 calc R .
C25 C -0.3981(4) 0.1629(4) -0.4299(4) 0.045(2) Uiso 1 d . .
H25A H -0.4341(4) 0.1893(4) -0.4076(4) 0.054 Uiso 1 calc R .
C26 C -0.3641(4) 0.1048(4) -0.3935(4) 0.042(2) Uiso 1 d . .
H26A H -0.3761(4) 0.0912(4) -0.3454(4) 0.051 Uiso 1 calc R .
C27 C -0.3119(4) 0.0652(4) -0.4268(4) 0.032(2) Uiso 1 d . .
H27A H -0.2895(4) 0.0248(4) -0.4007(4) 0.039 Uiso 1 calc R .
C28 C -0.2876(4) -0.0246(4) -0.5930(4) 0.027(2) Uiso 1 d . .
C29 C -0.3681(4) -0.0221(4) -0.6139(4) 0.032(2) Uiso 1 d . .
H29A H -0.3947(4) 0.0172(4) -0.5986(4) 0.038 Uiso 1 calc R .
C30 C -0.4116(4) -0.0749(4) -0.6564(4) 0.036(2) Uiso 1 d . .
H30A H -0.4664(4) -0.0706(4) -0.6700(4) 0.043 Uiso 1 calc R .
C31 C -0.3747(4) -0.1330(4) -0.6786(4) 0.040(2) Uiso 1 d . .
H31A H -0.4040(4) -0.1700(4) -0.7053(4) 0.048 Uiso 1 calc R .
C32 C -0.2959(5) -0.1366(4) -0.6617(4) 0.048(2) Uiso 1 d . .
H32A H -0.2697(5) -0.1752(4) -0.6793(4) 0.057 Uiso 1 calc R .
C33 C -0.2538(4) -0.0845(4) -0.6191(4) 0.040(2) Uiso 1 d . .
H33A H -0.1990(4) -0.0893(4) -0.6069(4) 0.048 Uiso 1 calc R .
C34 C -0.1704(4) -0.0072(4) -0.4768(4) 0.028(2) Uiso 1 d . .
C35 C -0.1930(4) -0.0645(4) -0.4372(4) 0.035(2) Uiso 1 d . .
H35A H -0.2454(4) -0.0797(4) -0.4494(4) 0.042 Uiso 1 calc R .
C36 C -0.1426(4) -0.1001(4) -0.3812(4) 0.045(2) Uiso 1 d . .
H36A H -0.1609(4) -0.1382(4) -0.3550(4) 0.055 Uiso 1 calc R .
C37 C -0.0669(5) -0.0807(4) -0.3638(5) 0.052(2) Uiso 1 d . .
H37A H -0.0322(5) -0.1051(4) -0.3254(5) 0.063 Uiso 1 calc R .
C38 C -0.0407(5) -0.0259(4) -0.4018(4) 0.048(2) Uiso 1 d . .
H38A H 0.0124(5) -0.0128(4) -0.3900(4) 0.057 Uiso 1 calc R .
C39 C -0.0916(4) 0.0110(4) -0.4577(4) 0.035(2) Uiso 1 d . .
H39A H -0.0725(4) 0.0491(4) -0.4832(4) 0.043 Uiso 1 calc R .
C40 C -0.1898(4) 0.0841(4) -0.5961(4) 0.029(2) Uiso 1 d . .
C41 C -0.1862(4) 0.0694(4) -0.6726(4) 0.036(2) Uiso 1 d . .
H41A H -0.2112(4) 0.0286(4) -0.6954(4) 0.043 Uiso 1 calc R .
C42 C -0.1473(4) 0.1126(4) -0.7171(5) 0.045(2) Uiso 1 d . .
H42A H -0.1459(4) 0.1007(4) -0.7689(5) 0.054 Uiso 1 calc R .
C43 C -0.1111(4) 0.1721(4) -0.6856(4) 0.044(2) Uiso 1 d . .
H43A H -0.0855(4) 0.2020(4) -0.7159(4) 0.053 Uiso 1 calc R .
C44 C -0.1119(4) 0.1883(4) -0.6100(4) 0.041(2) Uiso 1 d . .
H44A H -0.0858(4) 0.2287(4) -0.5872(4) 0.049 Uiso 1 calc R .
C45 C -0.1515(4) 0.1446(4) -0.5673(4) 0.035(2) Uiso 1 d . .
H45A H -0.1523(4) 0.1569(4) -0.5155(4) 0.042 Uiso 1 calc R .
B2 B 0.2608(5) -0.0514(4) 0.0439(5) 0.031(2) Uani 1 d . .
C46 C 0.1813(4) -0.0899(4) 0.0013(4) 0.033(2) Uiso 1 d . .
C47 C 0.1848(4) -0.1506(4) -0.0424(4) 0.042(2) Uiso 1 d . .
H47A H 0.2344(4) -0.1682(4) -0.0469(4) 0.051 Uiso 1 calc R .
C48 C 0.1198(5) -0.1863(4) -0.0792(5) 0.052(2) Uiso 1 d . .
H48A H 0.1261(5) -0.2260(4) -0.1098(5) 0.062 Uiso 1 calc R .
C49 C 0.0477(5) -0.1655(5) -0.0724(5) 0.062(3) Uiso 1 d . .
H49A H 0.0033(5) -0.1907(5) -0.0968(5) 0.074 Uiso 1 calc R .
C50 C 0.0398(6) -0.1067(6) -0.0290(6) 0.086(3) Uiso 1 d . .
H50A H -0.0101(6) -0.0914(6) -0.0223(6) 0.104 Uiso 1 calc R .
C51 C 0.1068(5) -0.0697(5) 0.0049(5) 0.063(3) Uiso 1 d . .
H51A H 0.1000(5) -0.0281(5) 0.0322(5) 0.076 Uiso 1 calc R .
C52 C 0.3134(4) -0.1085(4) 0.0999(4) 0.031(2) Uiso 1 d . .
C53 C 0.3926(4) -0.1139(4) 0.1151(4) 0.041(2) Uiso 1 d . .
H53A H 0.4220(4) -0.0828(4) 0.0898(4) 0.049 Uiso 1 calc R .
C54 C 0.4324(5) -0.1629(4) 0.1660(4) 0.051(2) Uiso 1 d . .
H54A H 0.4875(5) -0.1639(4) 0.1746(4) 0.061 Uiso 1 calc R .
C55 C 0.3936(5) -0.2092(4) 0.2034(5) 0.052(2) Uiso 1 d . .
H55A H 0.4208(5) -0.2432(4) 0.2371(5) 0.063 Uiso 1 calc R .
C56 C 0.3153(6) -0.2053(5) 0.1914(5) 0.070(3) Uiso 1 d . .
H56A H 0.2868(6) -0.2356(5) 0.2186(5) 0.084 Uiso 1 calc R .
C57 C 0.2761(5) -0.1571(5) 0.1393(5) 0.060(3) Uiso 1 d . .
H57A H 0.2210(5) -0.1573(5) 0.1302(5) 0.072 Uiso 1 calc R .
C58 C 0.3077(4) -0.0171(4) -0.0199(4) 0.026(2) Uiso 1 d . .
C59 C 0.3737(4) 0.0238(4) 0.0040(4) 0.042(2) Uiso 1 d . .
H59A H 0.3917(4) 0.0294(4) 0.0575(4) 0.050 Uiso 1 calc R .
C60 C 0.4144(5) 0.0568(4) -0.0468(4) 0.044(2) Uiso 1 d . .
H60A H 0.4591(5) 0.0840(4) -0.0277(4) 0.053 Uiso 1 calc R .
C61 C 0.3896(4) 0.0496(4) -0.1244(4) 0.034(2) Uiso 1 d . .
H61A H 0.4172(4) 0.0713(4) -0.1595(4) 0.040 Uiso 1 calc R .
C62 C 0.3254(4) 0.0114(4) -0.1505(4) 0.039(2) Uiso 1 d . .
H62A H 0.3075(4) 0.0073(4) -0.2042(4) 0.047 Uiso 1 calc R .
C63 C 0.2852(4) -0.0220(4) -0.0998(4) 0.035(2) Uiso 1 d . .
H63A H 0.2408(4) -0.0492(4) -0.1201(4) 0.043 Uiso 1 calc R .
C64 C 0.2407(4) 0.0141(4) 0.0969(4) 0.031(2) Uiso 1 d . .
C65 C 0.1975(4) 0.0711(4) 0.0635(4) 0.037(2) Uiso 1 d . .
H65A H 0.1816(4) 0.0715(4) 0.0093(4) 0.044 Uiso 1 calc R .
C66 C 0.1768(4) 0.1270(4) 0.1051(4) 0.044(2) Uiso 1 d . .
H66A H 0.1478(4) 0.1648(4) 0.0796(4) 0.052 Uiso 1 calc R .
C67 C 0.1987(4) 0.1272(4) 0.1838(4) 0.048(2) Uiso 1 d . .
H67A H 0.1833(4) 0.1644(4) 0.2133(4) 0.057 Uiso 1 calc R .
C68 C 0.2424(5) 0.0739(4) 0.2191(5) 0.049(2) Uiso 1 d . .
H68A H 0.2591(5) 0.0750(4) 0.2732(5) 0.059 Uiso 1 calc R .
C69 C 0.2629(4) 0.0177(4) 0.1769(4) 0.041(2) Uiso 1 d . .
H69A H 0.2929(4) -0.0192(4) 0.2032(4) 0.049 Uiso 1 calc R .

loop_
_atom_type_symbol
_atom_type_description
_atom_type_scat_dispersion_real
_atom_type_scat_dispersion_imag
_atom_type_scat_source
C C 0.0181 0.0091 'International Tables Vol C Tables 4.2.6.8 and 6.1.1.4'
H H 0.0000 0.0000 'International Tables Vol C Tables 4.2.6.8 and 6.1.1.4'
B B 0.0090 0.0039 'International Tables Vol C Tables 4.2.6.8 and 6.1.1.4'
N N 0.0311 0.0180 'International Tables Vol C Tables 4.2.6.8 and 6.1.1.4'
O O 0.0492 0.0322 'International Tables Vol C Tables 4.2.6.8 and 6.1.1.4'
Fe Fe -1.1336 3.1974 'International Tables Vol C Tables 4.2.6.8 and 6.1.1.4'

loop_
_geom_angle_atom_site_label_1
_geom_angle_atom_site_label_2
_geom_angle_atom_site_label_3
_geom_angle
_geom_angle_site_symmetry_1
_geom_angle_site_symmetry_3
_geom_angle_publ_flag
O1 Fe N3 101.1(2) . . ?
O1 Fe N4 104.2(2) . . ?
N3 Fe N4 154.7(2) . . ?
O1 Fe N2 96.2(2) . . ?
N3 Fe N2 93.6(2) . . ?
N4 Fe N2 84.1(2) . . ?
O1 Fe O2 93.8(2) . . ?
N3 Fe O2 89.3(2) . . ?
N4 Fe O2 88.8(2) . . ?
N2 Fe O2 168.9(2) . . ?
O1 Fe N1 175.6(2) . . ?
N3 Fe N1 77.3(2) . . ?
N4 Fe N1 77.5(2) . . ?
N2 Fe N1 79.8(2) . . ?
O2 Fe N1 90.4(2) . . ?
C6 N1 C18 111.9(5) . . ?
C6 N1 C12 110.7(5) . . ?
C18 N1 C12 111.6(5) . . ?
C6 N1 Fe 109.7(4) . . ?
C18 N1 Fe 106.2(4) . . ?
C12 N1 Fe 106.5(4) . . ?
C1 N2 C5 117.6(7) . . ?
C1 N2 Fe 126.9(5) . . ?
C5 N2 Fe 113.1(5) . . ?
C7 N3 C11 118.5(7) . . ?
C7 N3 Fe 126.1(6) . . ?
C11 N3 Fe 114.9(5) . . ?
C13 N4 C17 117.8(6) . . ?
C13 N4 Fe 126.3(5) . . ?
C17 N4 Fe 114.6(4) . . ?
C19 O1 Fe 128.9(5) . . ?
C20 O2 Fe 127.2(4) . . ?
N2 C1 C2 123.3(8) . . ?
C3 C2 C1 118.8(8) . . ?
C2 C3 C4 119.4(8) . . ?
C3 C4 C5 119.1(8) . . ?
N2 C5 C4 121.7(7) . . ?
N2 C5 C6 117.2(6) . . ?
C4 C5 C6 120.8(7) . . ?
N1 C6 C5 114.4(6) . . ?
N3 C7 C8 123.1(8) . . ?
C9 C8 C7 118.3(8) . . ?
C8 C9 C10 119.0(8) . . ?
C11 C10 C9 120.0(8) . . ?
N3 C11 C10 121.1(7) . . ?
N3 C11 C12 115.8(6) . . ?
C10 C11 C12 123.1(7) . . ?
N1 C12 C11 109.1(5) . . ?
N4 C13 C14 123.2(7) . . ?
C15 C14 C13 118.3(7) . . ?
C14 C15 C16 119.0(7) . . ?
C17 C16 C15 118.9(8) . . ?
N4 C17 C16 122.7(7) . . ?
N4 C17 C18 115.4(6) . . ?
C16 C17 C18 121.9(7) . . ?
N1 C18 C17 109.2(6) . . ?
O3B C21 O3A 74.3(10) . . ?
C40 B1 C28 110.5(6) . . ?
C40 B1 C34 110.9(5) . . ?
C28 B1 C34 107.2(6) . . ?
C40 B1 C22 110.2(6) . . ?
C28 B1 C22 108.1(5) . . ?
C34 B1 C22 109.8(6) . . ?
C23 C22 C27 114.4(6) . . ?
C23 C22 B1 121.8(6) . . ?
C27 C22 B1 123.7(6) . . ?
C24 C23 C22 124.0(7) . . ?
C25 C24 C23 119.1(7) . . ?
C26 C25 C24 119.6(8) . . ?
C25 C26 C27 120.3(7) . . ?
C26 C27 C22 122.4(7) . . ?
C29 C28 C33 114.0(6) . . ?
C29 C28 B1 125.0(6) . . ?
C33 C28 B1 121.0(6) . . ?
C28 C29 C30 123.0(7) . . ?
C31 C30 C29 119.8(7) . . ?
C32 C31 C30 119.2(8) . . ?
C31 C32 C33 120.2(8) . . ?
C32 C33 C28 123.6(7) . . ?
C35 C34 C39 115.4(6) . . ?
C35 C34 B1 120.7(6) . . ?
C39 C34 B1 123.9(6) . . ?
C36 C35 C34 123.0(7) . . ?
C37 C36 C35 119.9(8) . . ?
C36 C37 C38 119.9(8) . . ?
C37 C38 C39 120.5(8) . . ?
C38 C39 C34 121.3(7) . . ?
C45 C40 C41 114.9(7) . . ?
C45 C40 B1 120.7(6) . . ?
C41 C40 B1 124.5(6) . . ?
C40 C41 C42 122.6(7) . . ?
C43 C42 C41 119.8(7) . . ?
C42 C43 C44 119.8(8) . . ?
C43 C44 C45 119.0(7) . . ?
C40 C45 C44 123.8(7) . . ?
C46 B2 C52 108.6(6) . . ?
C46 B2 C64 110.8(6) . . ?
C52 B2 C64 108.6(6) . . ?
C46 B2 C58 110.6(6) . . ?
C52 B2 C58 112.5(6) . . ?
C64 B2 C58 105.7(6) . . ?
C51 C46 C47 113.2(7) . . ?
C51 C46 B2 126.1(7) . . ?
C47 C46 B2 120.7(6) . . ?
C48 C47 C46 123.7(7) . . ?
C49 C48 C47 121.0(8) . . ?
C48 C49 C50 118.5(9) . . ?
C49 C50 C51 119.2(10) . . ?
C46 C51 C50 124.3(9) . . ?
C53 C52 C57 113.7(7) . . ?
C53 C52 B2 127.5(7) . . ?
C57 C52 B2 118.8(7) . . ?
C52 C53 C54 123.2(8) . . ?
C55 C54 C53 121.2(8) . . ?
C56 C55 C54 118.0(9) . . ?
C55 C56 C57 120.3(9) . . ?
C52 C57 C56 123.6(9) . . ?
C59 C58 C63 114.3(6) . . ?
C59 C58 B2 120.2(6) . . ?
C63 C58 B2 125.4(6) . . ?
C60 C59 C58 123.4(7) . . ?
C61 C60 C59 119.5(7) . . ?
C62 C61 C60 119.5(7) . . ?
C61 C62 C63 121.0(7) . . ?
C62 C63 C58 122.3(7) . . ?
C65 C64 C69 114.8(7) . . ?
C65 C64 B2 120.7(6) . . ?
C69 C64 B2 124.4(6) . . ?
C66 C65 C64 123.6(7) . . ?
C67 C66 C65 119.2(8) . . ?
C68 C67 C66 119.7(8) . . ?
C67 C68 C69 120.8(8) . . ?
C68 C69 C64 121.8(7) . . ?

loop_
_geom_bond_atom_site_label_1
_geom_bond_atom_site_label_2
_geom_bond_distance
_geom_bond_site_symmetry_2
_geom_bond_publ_flag
Fe O1 2.039(5) . ?
Fe N3 2.145(6) . ?
Fe N4 2.157(6) . ?
Fe N2 2.175(6) . ?
Fe O2 2.194(5) . ?
Fe N1 2.198(6) . ?
N1 C6 1.478(8) . ?
N1 C18 1.479(8) . ?
N1 C12 1.492(8) . ?
N2 C1 1.343(9) . ?
N2 C5 1.350(9) . ?
N3 C7 1.332(9) . ?
N3 C11 1.358(9) . ?
N4 C13 1.338(8) . ?
N4 C17 1.338(8) . ?
O1 C19 1.437(9) . ?
O2 C20 1.440(9) . ?
C1 C2 1.372(11) . ?
C2 C3 1.362(11) . ?
C3 C4 1.382(11) . ?
C4 C5 1.386(10) . ?
C5 C6 1.502(10) . ?
C7 C8 1.386(11) . ?
C8 C9 1.376(11) . ?
C9 C10 1.383(11) . ?
C10 C11 1.373(9) . ?
C11 C12 1.501(9) . ?
C13 C14 1.383(10) . ?
C14 C15 1.375(10) . ?
C15 C16 1.389(11) . ?
C16 C17 1.376(9) . ?
C17 C18 1.507(9) . ?
O3A C21 1.68(2) . ?
O3B C21 1.36(2) . ?
B1 C40 1.644(10) . ?
B1 C28 1.645(10) . ?
B1 C34 1.652(10) . ?
B1 C22 1.658(10) . ?
C22 C23 1.397(9) . ?
C22 C27 1.406(9) . ?
C23 C24 1.385(10) . ?
C24 C25 1.384(10) . ?
C25 C26 1.367(10) . ?
C26 C27 1.397(10) . ?
C28 C29 1.394(9) . ?
C28 C33 1.406(9) . ?
C29 C30 1.401(9) . ?
C30 C31 1.379(10) . ?
C31 C32 1.362(10) . ?
C32 C33 1.382(10) . ?
C34 C35 1.397(9) . ?
C34 C39 1.405(9) . ?
C35 C36 1.383(10) . ?
C36 C37 1.360(10) . ?
C37 C38 1.368(10) . ?
C38 C39 1.399(10) . ?
C40 C45 1.390(9) . ?
C40 C41 1.395(9) . ?
C41 C42 1.400(10) . ?
C42 C43 1.373(10) . ?
C43 C44 1.377(10) . ?
C44 C45 1.393(10) . ?
B2 C46 1.635(11) . ?
B2 C52 1.642(11) . ?
B2 C64 1.643(11) . ?
B2 C58 1.650(10) . ?
C46 C51 1.374(10) . ?
C46 C47 1.404(10) . ?
C47 C48 1.386(10) . ?
C48 C49 1.352(11) . ?
C49 C50 1.383(12) . ?
C50 C51 1.410(12) . ?
C52 C53 1.370(9) . ?
C52 C57 1.394(10) . ?
C53 C54 1.398(10) . ?
C54 C55 1.359(10) . ?
C55 C56 1.353(11) . ?
C56 C57 1.396(12) . ?
C58 C59 1.396(9) . ?
C58 C63 1.402(9) . ?
C59 C60 1.396(10) . ?
C60 C61 1.371(9) . ?
C61 C62 1.351(9) . ?
C62 C63 1.393(9) . ?
C64 C65 1.397(9) . ?
C64 C69 1.402(9) . ?
C65 C66 1.384(10) . ?
C66 C67 1.378(10) . ?
C67 C68 1.359(10) . ?
C68 C69 1.393(10) . ?
